data_4111463
loop_
_publ_author_name
'Steven D. Brown'
'Jonas C. Peters'

_publ_section_title
;
 Ground-State Singlet L3Fe-(\m-N)-FeL3 and L3Fe(NR) Complexes Featuring
 Pseudotetrahedral Fe(II) Centers
;
_journal_name_full 'Journal of the American Chemical Society'
_journal_page_first 1913
_journal_page_last 1923
_journal_paper_doi 10.1021/ja0453073
_journal_volume 127
_journal_year 2005
_chemical_formula_sum 'C55 H56 B Fe N P3'
_chemical_formula_weight 890.58
_chemical_name_systematic
; 
 ? 
;
_space_group_IT_number 14
_symmetry_cell_setting monoclinic
_symmetry_space_group_name_Hall '-P 2yn'
_symmetry_space_group_name_H-M 'P 1 21/n 1'
_atom_sites_solution_hydrogens geom
_atom_sites_solution_primary direct
_atom_sites_solution_secondary difmap
_audit_creation_method SHELXL-97
_cell_angle_alpha 90.00
_cell_angle_beta 109.186(2)
_cell_angle_gamma 90.00
_cell_formula_units_Z 4
_cell_length_a 16.4143(15)
_cell_length_b 14.1225(13)
_cell_length_c 20.7686(19)
_cell_measurement_temperature 98(2)
_cell_volume 4547.0(7)
_computing_cell_refinement 'Bruker XSCANS'
_computing_data_collection 'Bruker XSCANS'
_computing_data_reduction 'Bruker SHELXTL'
_computing_molecular_graphics 'Bruker SHELXTL'
_computing_publication_material 'Bruker SHELXTL'
_computing_structure_refinement 'SHELXL-97 (Sheldrick, 1997)'
_computing_structure_solution 'SHELXS-97 (Sheldrick, 1990)'
_diffrn_ambient_temperature 98(2)
_diffrn_measured_fraction_theta_full 0.939
_diffrn_measured_fraction_theta_max 0.939
_diffrn_measurement_device_type 'Bruker P4'
_diffrn_measurement_method '\w scans'
_diffrn_radiation_monochromator graphite
_diffrn_radiation_source 'fine-focus sealed tube'
_diffrn_radiation_type MoK\a
_diffrn_radiation_wavelength 0.71073
_diffrn_reflns_av_R_equivalents 0.0652
_diffrn_reflns_av_sigmaI/netI 0.0489
_diffrn_reflns_limit_h_max 21
_diffrn_reflns_limit_h_min -21
_diffrn_reflns_limit_k_max 18
_diffrn_reflns_limit_k_min -18
_diffrn_reflns_limit_l_max 27
_diffrn_reflns_limit_l_min -27
_diffrn_reflns_number 66856
_diffrn_reflns_theta_full 28.49
_diffrn_reflns_theta_max 28.49
_diffrn_reflns_theta_min 1.38
_exptl_absorpt_coefficient_mu 0.476
_exptl_absorpt_correction_type none
_exptl_crystal_colour opaque
_exptl_crystal_density_diffrn 1.301
_exptl_crystal_description lump
_exptl_crystal_F_000 1876
_exptl_crystal_size_max 0.33
_exptl_crystal_size_mid 0.31
_exptl_crystal_size_min 0.20
_refine_diff_density_max 1.098
_refine_diff_density_min -0.510
_refine_diff_density_rms 0.083
_refine_ls_extinction_method none
_refine_ls_goodness_of_fit_ref 1.887
_refine_ls_hydrogen_treatment mixed
_refine_ls_matrix_type full
_refine_ls_number_parameters 550
_refine_ls_number_reflns 10793
_refine_ls_number_restraints 0
_refine_ls_restrained_S_all 1.887
_refine_ls_R_factor_all 0.0798
_refine_ls_R_factor_gt 0.0489
_refine_ls_shift/su_max 0.001
_refine_ls_shift/su_mean 0.000
_refine_ls_structure_factor_coef Fsqd
_refine_ls_weighting_details 'calc w=1/[\s^2^(Fo^2^)+(0.0200P)^2^+0.0000P] where P=(Fo^2^+2Fc^2^)/3'
_refine_ls_weighting_scheme calc
_refine_ls_wR_factor_gt 0.0982
_refine_ls_wR_factor_ref 0.1031
_reflns_number_gt 7770
_reflns_number_total 10793
_reflns_threshold_expression >2sigma(I)
_cod_data_source_file ja0453073si20040804_122853_1.cif
_cod_data_source_block sdb22
_cod_database_code 4111463

loop_
_symmetry_equiv_pos_as_xyz
'x, y, z'
'-x+1/2, y+1/2, -z+1/2'
'-x, -y, -z'
'x-1/2, -y-1/2, z-1/2'

loop_
_atom_site_label
_atom_site_type_symbol
_atom_site_fract_x
_atom_site_fract_y
_atom_site_fract_z
_atom_site_U_iso_or_equiv
_atom_site_adp_type
_atom_site_occupancy
_atom_site_symmetry_multiplicity
_atom_site_calc_flag
_atom_site_refinement_flags
Fe1 Fe 0.45976(2) 0.49163(2) 0.219210(17) 0.01550(9) Uani 1 1 d .
N1 N 0.37223(12) 0.51130(14) 0.15409(9) 0.0165(4) Uani 1 1 d .
P1 P 0.52530(4) 0.60575(4) 0.29085(3) 0.01521(14) Uani 1 1 d .
P2 P 0.46911(4) 0.40148(4) 0.31261(3) 0.01569(14) Uani 1 1 d .
P3 P 0.59218(4) 0.44788(4) 0.21877(3) 0.01510(14) Uani 1 1 d .
B1 B 0.64644(17) 0.46142(19) 0.36676(14) 0.0161(6) Uani 1 1 d .
C1 C 0.73723(14) 0.44334(16) 0.42879(11) 0.0158(5) Uani 1 1 d .
C2 C 0.75501(15) 0.35900(17) 0.46661(12) 0.0191(5) Uani 1 1 d .
H2 H 0.7106 0.3130 0.4590 0.023 Uiso 1 1 calc R
C3 C 0.83491(16) 0.34004(18) 0.51472(12) 0.0237(6) Uani 1 1 d .
H3 H 0.8442 0.2818 0.5389 0.028 Uiso 1 1 calc R
C4 C 0.90106(16) 0.40559(18) 0.52764(13) 0.0245(6) Uani 1 1 d .
H4 H 0.9558 0.3929 0.5605 0.029 Uiso 1 1 calc R
C5 C 0.88588(16) 0.48913(18) 0.49206(13) 0.0266(6) Uani 1 1 d .
H5 H 0.9305 0.5350 0.5005 0.032 Uiso 1 1 calc R
C6 C 0.80606(15) 0.50736(18) 0.44388(13) 0.0235(6) Uani 1 1 d .
H6 H 0.7977 0.5659 0.4200 0.028 Uiso 1 1 calc R
C7 C 0.63091(14) 0.57662(16) 0.35081(12) 0.0156(5) Uani 1 1 d .
H7A H 0.6757 0.6002 0.3325 0.019 Uiso 1 1 calc R
H7B H 0.6385 0.6102 0.3943 0.019 Uiso 1 1 calc R
C8 C 0.56304(14) 0.42163(17) 0.38702(11) 0.0172(5) Uani 1 1 d .
H8A H 0.5484 0.4682 0.4171 0.021 Uiso 1 1 calc R
H8B H 0.5793 0.3616 0.4127 0.021 Uiso 1 1 calc R
C9 C 0.65685(14) 0.40168(17) 0.30057(11) 0.0162(5) Uani 1 1 d .
H9A H 0.6406 0.3348 0.3039 0.019 Uiso 1 1 calc R
H9B H 0.7182 0.4028 0.3034 0.019 Uiso 1 1 calc R
C10 C 0.45780(15) 0.64592(16) 0.34066(12) 0.0171(5) Uani 1 1 d .
C11 C 0.36941(16) 0.65104(19) 0.30628(14) 0.0276(6) Uani 1 1 d .
H11 H 0.3472 0.6327 0.2597 0.033 Uiso 1 1 calc R
C12 C 0.31345(17) 0.6826(2) 0.33926(15) 0.0342(7) Uani 1 1 d .
H12 H 0.2533 0.6862 0.3152 0.041 Uiso 1 1 calc R
C13 C 0.34488(18) 0.70860(19) 0.40638(15) 0.0315(7) Uani 1 1 d .
H13 H 0.3066 0.7303 0.4289 0.038 Uiso 1 1 calc R
C14 C 0.43245(18) 0.70328(19) 0.44141(14) 0.0283(6) Uani 1 1 d .
H14 H 0.4541 0.7213 0.4880 0.034 Uiso 1 1 calc R
C15 C 0.48856(16) 0.67189(17) 0.40878(13) 0.0218(6) Uani 1 1 d .
H15 H 0.5486 0.6681 0.4332 0.026 Uiso 1 1 calc R
C16 C 0.54043(14) 0.71785(16) 0.25147(12) 0.0160(5) Uani 1 1 d .
C17 C 0.50443(16) 0.73159(17) 0.18160(12) 0.0227(6) Uani 1 1 d .
H17 H 0.4703 0.6831 0.1539 0.027 Uiso 1 1 calc R
C18 C 0.51794(17) 0.81564(18) 0.15184(13) 0.0270(6) Uani 1 1 d .
H18 H 0.4933 0.8241 0.1040 0.032 Uiso 1 1 calc R
C19 C 0.56705(16) 0.88681(18) 0.19155(13) 0.0240(6) Uani 1 1 d .
H19 H 0.5769 0.9440 0.1712 0.029 Uiso 1 1 calc R
C20 C 0.60175(17) 0.87416(18) 0.26127(13) 0.0279(6) Uani 1 1 d .
H20 H 0.6347 0.9233 0.2891 0.033 Uiso 1 1 calc R
C21 C 0.58866(16) 0.79059(18) 0.29049(13) 0.0249(6) Uani 1 1 d .
H21 H 0.6132 0.7826 0.3384 0.030 Uiso 1 1 calc R
C22 C 0.37292(15) 0.40497(16) 0.33956(12) 0.0182(5) Uani 1 1 d .
C23 C 0.29448(16) 0.37590(19) 0.29371(13) 0.0284(6) Uani 1 1 d .
H23 H 0.2916 0.3552 0.2495 0.034 Uiso 1 1 calc R
C24 C 0.22049(17) 0.3767(2) 0.31172(15) 0.0354(7) Uani 1 1 d .
H24 H 0.1674 0.3554 0.2802 0.043 Uiso 1 1 calc R
C25 C 0.22373(17) 0.40837(19) 0.37544(15) 0.0323(7) Uani 1 1 d .
H25 H 0.1727 0.4102 0.3875 0.039 Uiso 1 1 calc R
C26 C 0.30113(18) 0.4372(2) 0.42131(15) 0.0335(7) Uani 1 1 d .
H26 H 0.3037 0.4588 0.4653 0.040 Uiso 1 1 calc R
C27 C 0.37562(17) 0.43495(18) 0.40337(13) 0.0269(6) Uani 1 1 d .
H27 H 0.4290 0.4543 0.4355 0.032 Uiso 1 1 calc R
C28 C 0.47114(14) 0.27548(16) 0.29089(12) 0.0156(5) Uani 1 1 d .
C29 C 0.43289(16) 0.24736(18) 0.22357(12) 0.0230(6) Uani 1 1 d .
H29 H 0.4104 0.2938 0.1892 0.028 Uiso 1 1 calc R
C30 C 0.42708(17) 0.15233(19) 0.20580(13) 0.0283(6) Uani 1 1 d .
H30 H 0.3994 0.1342 0.1597 0.034 Uiso 1 1 calc R
C31 C 0.46120(15) 0.08423(18) 0.25453(13) 0.0240(6) Uani 1 1 d .
H31 H 0.4568 0.0191 0.2424 0.029 Uiso 1 1 calc R
C32 C 0.50180(16) 0.11125(18) 0.32111(13) 0.0247(6) Uani 1 1 d .
H32 H 0.5274 0.0647 0.3547 0.030 Uiso 1 1 calc R
C33 C 0.50559(16) 0.20597(18) 0.33942(13) 0.0234(6) Uani 1 1 d .
H33 H 0.5321 0.2235 0.3858 0.028 Uiso 1 1 calc R
C34 C 0.59351(15) 0.36151(16) 0.15351(12) 0.0166(5) Uani 1 1 d .
C35 C 0.52594(15) 0.35483(18) 0.09233(12) 0.0218(6) Uani 1 1 d .
H35 H 0.4743 0.3893 0.0864 0.026 Uiso 1 1 calc R
C36 C 0.53284(16) 0.29849(18) 0.03978(13) 0.0239(6) Uani 1 1 d .
H36 H 0.4860 0.2945 -0.0017 0.029 Uiso 1 1 calc R
C37 C 0.60764(17) 0.24807(18) 0.04755(13) 0.0263(6) Uani 1 1 d .
H37 H 0.6126 0.2099 0.0114 0.032 Uiso 1 1 calc R
C38 C 0.67519(18) 0.25365(19) 0.10836(14) 0.0322(7) Uani 1 1 d .
H38 H 0.7268 0.2192 0.1139 0.039 Uiso 1 1 calc R
C39 C 0.66806(16) 0.30934(17) 0.16139(13) 0.0245(6) Uani 1 1 d .
H39 H 0.7144 0.3118 0.2033 0.029 Uiso 1 1 calc R
C40 C 0.65894(14) 0.53755(16) 0.19622(12) 0.0159(5) Uani 1 1 d .
C41 C 0.62700(16) 0.58078(17) 0.13265(13) 0.0231(6) Uani 1 1 d .
H41 H 0.5702 0.5667 0.1036 0.028 Uiso 1 1 calc R
C42 C 0.67700(17) 0.64395(18) 0.11135(14) 0.0272(6) Uani 1 1 d .
H42 H 0.6543 0.6733 0.0680 0.033 Uiso 1 1 calc R
C43 C 0.75993(16) 0.66469(17) 0.15283(13) 0.0227(6) Uani 1 1 d .
H43 H 0.7942 0.7080 0.1379 0.027 Uiso 1 1 calc R
C44 C 0.79268(15) 0.62248(17) 0.21580(12) 0.0213(6) Uani 1 1 d .
H44 H 0.8496 0.6366 0.2444 0.026 Uiso 1 1 calc R
C45 C 0.74235(15) 0.55910(17) 0.23745(12) 0.0194(5) Uani 1 1 d .
H45 H 0.7653 0.5301 0.2810 0.023 Uiso 1 1 calc R
C46 C 0.29377(15) 0.53131(17) 0.10038(12) 0.0186(5) Uani 1 1 d .
C47 C 0.21774(17) 0.5276(2) 0.12951(15) 0.0426(8) Uani 1 1 d .
H47A H 0.2265 0.5756 0.1660 0.051 Uiso 1 1 calc R
H47B H 0.2151 0.4644 0.1493 0.051 Uiso 1 1 calc R
C48 C 0.29564(19) 0.6261(2) 0.06833(16) 0.0461(9) Uani 1 1 d .
H48A H 0.3440 0.6278 0.0498 0.055 Uiso 1 1 calc R
H48B H 0.3058 0.6760 0.1036 0.055 Uiso 1 1 calc R
C49 C 0.27674(18) 0.4531(2) 0.04598(14) 0.0372(7) Uani 1 1 d .
H49A H 0.2736 0.3910 0.0670 0.045 Uiso 1 1 calc R
H49B H 0.3249 0.4510 0.0272 0.045 Uiso 1 1 calc R
C50 C 0.19126(18) 0.4726(2) -0.01203(15) 0.0389(8) Uani 1 1 d .
H50 H 0.1814 0.4221 -0.0475 0.047 Uiso 1 1 calc R
C51 C 0.1963(2) 0.5661(3) -0.04302(15) 0.0513(10) Uani 1 1 d .
H51A H 0.1424 0.5774 -0.0815 0.062 Uiso 1 1 calc R
H51B H 0.2449 0.5659 -0.0614 0.062 Uiso 1 1 calc R
C52 C 0.20943(19) 0.6473(2) 0.00972(17) 0.0502(9) Uani 1 1 d .
H52 H 0.2112 0.7104 -0.0116 0.060 Uiso 1 1 calc R
C53 C 0.1382(2) 0.6431(2) 0.04085(17) 0.0538(10) Uani 1 1 d .
H53A H 0.1490 0.6916 0.0771 0.065 Uiso 1 1 calc R
H53B H 0.0825 0.6582 0.0054 0.065 Uiso 1 1 calc R
C54 C 0.13177(18) 0.5480(2) 0.07051(16) 0.0450(8) Uani 1 1 d .
H54 H 0.0823 0.5474 0.0886 0.054 Uiso 1 1 calc R
C55 C 0.11986(18) 0.4710(2) 0.01764(14) 0.0388(8) Uani 1 1 d .
H55A H 0.1186 0.4085 0.0389 0.047 Uiso 1 1 calc R
H55B H 0.0640 0.4800 -0.0191 0.047 Uiso 1 1 calc R

loop_
_atom_site_aniso_label
_atom_site_aniso_U_11
_atom_site_aniso_U_22
_atom_site_aniso_U_33
_atom_site_aniso_U_23
_atom_site_aniso_U_13
_atom_site_aniso_U_12
Fe1 0.01234(17) 0.01785(19) 0.01457(18) 0.00095(15) 0.00205(13) 0.00024(14)
N1 0.0150(10) 0.0188(11) 0.0167(10) -0.0017(9) 0.0063(8) -0.0011(8)
P1 0.0137(3) 0.0162(3) 0.0152(3) 0.0005(3) 0.0041(2) 0.0011(2)
P2 0.0138(3) 0.0174(3) 0.0153(3) -0.0006(3) 0.0041(2) -0.0010(3)
P3 0.0139(3) 0.0160(3) 0.0139(3) 0.0005(3) 0.0026(2) -0.0008(2)
B1 0.0137(13) 0.0173(14) 0.0161(14) -0.0010(11) 0.0035(11) -0.0014(11)
C1 0.0173(12) 0.0174(12) 0.0137(12) -0.0023(10) 0.0066(10) 0.0024(10)
C2 0.0208(13) 0.0197(13) 0.0164(13) -0.0023(10) 0.0054(10) -0.0006(10)
C3 0.0286(14) 0.0225(14) 0.0174(13) 0.0031(11) 0.0040(11) 0.0063(11)
C4 0.0174(13) 0.0308(15) 0.0205(14) -0.0027(12) -0.0002(11) 0.0047(11)
C5 0.0175(13) 0.0246(14) 0.0328(15) -0.0048(12) 0.0018(11) -0.0009(11)
C6 0.0193(13) 0.0195(13) 0.0282(14) 0.0043(11) 0.0030(11) 0.0028(11)
C7 0.0126(11) 0.0176(13) 0.0158(12) -0.0016(10) 0.0035(10) -0.0002(9)
C8 0.0165(12) 0.0207(13) 0.0131(12) -0.0002(10) 0.0029(10) -0.0002(10)
C9 0.0153(12) 0.0182(12) 0.0134(12) 0.0029(10) 0.0025(10) 0.0007(10)
C10 0.0196(13) 0.0140(12) 0.0201(13) 0.0020(10) 0.0097(11) 0.0015(10)
C11 0.0213(14) 0.0345(16) 0.0265(15) 0.0022(12) 0.0070(12) 0.0076(12)
C12 0.0202(14) 0.0460(19) 0.0369(18) 0.0021(14) 0.0101(13) 0.0103(13)
C13 0.0334(16) 0.0330(16) 0.0376(17) 0.0036(13) 0.0247(14) 0.0100(13)
C14 0.0382(16) 0.0280(15) 0.0236(15) -0.0021(12) 0.0168(13) -0.0024(13)
C15 0.0212(13) 0.0216(14) 0.0242(14) -0.0019(11) 0.0095(11) -0.0006(11)
C16 0.0142(12) 0.0157(12) 0.0186(13) 0.0021(10) 0.0061(10) 0.0040(10)
C17 0.0237(14) 0.0209(14) 0.0197(14) -0.0004(11) 0.0018(11) -0.0023(11)
C18 0.0349(16) 0.0253(15) 0.0157(13) 0.0035(11) 0.0016(12) -0.0011(12)
C19 0.0268(14) 0.0182(14) 0.0276(15) 0.0045(11) 0.0097(12) 0.0027(11)
C20 0.0343(16) 0.0198(14) 0.0250(15) -0.0030(11) 0.0036(12) -0.0058(12)
C21 0.0323(15) 0.0212(14) 0.0174(14) 0.0005(11) 0.0029(12) -0.0014(11)
C22 0.0190(12) 0.0141(12) 0.0224(13) 0.0018(10) 0.0083(10) 0.0003(10)
C23 0.0214(14) 0.0400(17) 0.0244(15) -0.0034(13) 0.0081(12) -0.0027(12)
C24 0.0194(14) 0.0492(19) 0.0376(18) -0.0031(15) 0.0091(13) -0.0059(13)
C25 0.0273(15) 0.0317(16) 0.0465(18) -0.0004(14) 0.0236(14) -0.0007(12)
C26 0.0351(16) 0.0360(17) 0.0375(17) -0.0134(14) 0.0231(14) -0.0058(13)
C27 0.0244(14) 0.0291(15) 0.0294(15) -0.0084(12) 0.0119(12) -0.0062(12)
C28 0.0115(11) 0.0171(13) 0.0188(13) -0.0007(10) 0.0057(10) -0.0013(9)
C29 0.0242(14) 0.0212(14) 0.0194(14) 0.0012(11) 0.0016(11) 0.0015(11)
C30 0.0325(15) 0.0264(15) 0.0211(14) -0.0078(12) 0.0020(12) -0.0019(12)
C31 0.0228(13) 0.0196(14) 0.0300(15) -0.0035(12) 0.0093(12) -0.0005(11)
C32 0.0267(14) 0.0207(14) 0.0263(15) 0.0051(12) 0.0084(12) 0.0019(11)
C33 0.0264(14) 0.0254(14) 0.0175(13) -0.0004(11) 0.0059(11) -0.0030(11)
C34 0.0203(13) 0.0126(12) 0.0170(13) 0.0007(10) 0.0062(10) -0.0048(10)
C35 0.0154(12) 0.0268(14) 0.0220(14) 0.0003(11) 0.0043(11) 0.0019(11)
C36 0.0223(14) 0.0277(15) 0.0163(13) -0.0025(11) -0.0009(11) -0.0042(11)
C37 0.0311(15) 0.0211(14) 0.0229(14) -0.0080(11) 0.0035(12) 0.0007(11)
C38 0.0303(15) 0.0268(15) 0.0325(16) -0.0075(13) 0.0008(13) 0.0120(12)
C39 0.0238(14) 0.0215(14) 0.0213(14) -0.0030(11) -0.0021(11) 0.0043(11)
C40 0.0164(12) 0.0147(12) 0.0182(13) -0.0019(10) 0.0079(10) 0.0004(10)
C41 0.0192(13) 0.0239(14) 0.0237(14) 0.0023(11) 0.0039(11) -0.0026(11)
C42 0.0307(15) 0.0252(15) 0.0253(15) 0.0055(12) 0.0087(12) -0.0019(12)
C43 0.0274(14) 0.0192(13) 0.0258(15) -0.0053(11) 0.0147(12) -0.0072(11)
C44 0.0177(13) 0.0233(14) 0.0231(14) -0.0085(11) 0.0069(11) -0.0051(10)
C45 0.0193(13) 0.0202(13) 0.0187(13) -0.0011(11) 0.0064(10) 0.0009(10)
C46 0.0152(12) 0.0215(13) 0.0166(13) -0.0005(10) 0.0020(10) 0.0019(10)
C47 0.0231(15) 0.071(2) 0.0316(17) -0.0026(16) 0.0059(13) 0.0033(15)
C48 0.0334(17) 0.0369(18) 0.051(2) 0.0106(16) -0.0092(15) -0.0068(14)
C49 0.0294(16) 0.0397(18) 0.0342(17) -0.0065(14) -0.0009(13) 0.0042(13)
C50 0.0281(16) 0.047(2) 0.0333(17) -0.0130(15) -0.0013(13) -0.0033(14)
C51 0.0403(19) 0.089(3) 0.0215(16) 0.0219(17) 0.0058(14) 0.0200(18)
C52 0.0346(18) 0.047(2) 0.051(2) 0.0070(17) -0.0107(16) -0.0062(15)
C53 0.054(2) 0.051(2) 0.045(2) -0.0013(17) 0.0017(17) 0.0343(18)
C54 0.0216(15) 0.070(2) 0.044(2) -0.0153(18) 0.0119(14) 0.0007(15)
C55 0.0294(16) 0.047(2) 0.0295(16) 0.0014(14) -0.0049(13) 0.0049(14)

loop_
_atom_type_symbol
_atom_type_description
_atom_type_scat_dispersion_real
_atom_type_scat_dispersion_imag
_atom_type_scat_source
C C 0.0033 0.0016 'International Tables Vol C Tables 4.2.6.8 and 6.1.1.4'
H H 0.0000 0.0000 'International Tables Vol C Tables 4.2.6.8 and 6.1.1.4'
B B 0.0013 0.0007 'International Tables Vol C Tables 4.2.6.8 and 6.1.1.4'
N N 0.0061 0.0033 'International Tables Vol C Tables 4.2.6.8 and 6.1.1.4'
P P 0.1023 0.0942 'International Tables Vol C Tables 4.2.6.8 and 6.1.1.4'
Fe Fe 0.3463 0.8444 'International Tables Vol C Tables 4.2.6.8 and 6.1.1.4'

loop_
_geom_angle_atom_site_label_1
_geom_angle_atom_site_label_2
_geom_angle_atom_site_label_3
_geom_angle
N1 Fe1 P1 122.02(7)
N1 Fe1 P3 128.68(7)
P1 Fe1 P3 86.92(3)
N1 Fe1 P2 126.22(7)
P1 Fe1 P2 87.30(3)
P3 Fe1 P2 93.14(2)
C46 N1 Fe1 176.33(17)
C7 P1 C16 105.20(10)
C7 P1 C10 107.45(11)
C16 P1 C10 100.34(10)
C7 P1 Fe1 115.99(8)
C16 P1 Fe1 115.77(8)
C10 P1 Fe1 110.67(8)
C8 P2 C28 106.41(11)
C8 P2 C22 108.12(11)
C28 P2 C22 100.77(10)
C8 P2 Fe1 115.98(8)
C28 P2 Fe1 109.44(8)
C22 P2 Fe1 114.74(8)
C9 P3 C34 108.06(11)
C9 P3 C40 105.92(11)
C34 P3 C40 96.75(10)
C9 P3 Fe1 111.33(8)
C34 P3 Fe1 115.50(8)
C40 P3 Fe1 117.91(8)
C1 B1 C8 111.19(19)
C1 B1 C7 110.45(18)
C8 B1 C7 107.28(18)
C1 B1 C9 104.83(18)
C8 B1 C9 110.76(19)
C7 B1 C9 112.39(19)
C6 C1 C2 114.8(2)
C6 C1 B1 122.3(2)
C2 C1 B1 122.7(2)
C3 C2 C1 122.7(2)
C3 C2 H2 118.7
C1 C2 H2 118.7
C4 C3 C2 120.4(2)
C4 C3 H3 119.8
C2 C3 H3 119.8
C5 C4 C3 118.6(2)
C5 C4 H4 120.7
C3 C4 H4 120.7
C4 C5 C6 120.7(2)
C4 C5 H5 119.7
C6 C5 H5 119.7
C5 C6 C1 122.9(2)
C5 C6 H6 118.5
C1 C6 H6 118.5
B1 C7 P1 114.01(15)
B1 C7 H7A 108.7
P1 C7 H7A 108.7
B1 C7 H7B 108.7
P1 C7 H7B 108.7
H7A C7 H7B 107.6
B1 C8 P2 112.29(16)
B1 C8 H8A 109.1
P2 C8 H8A 109.1
B1 C8 H8B 109.1
P2 C8 H8B 109.1
H8A C8 H8B 107.9
B1 C9 P3 113.89(16)
B1 C9 H9A 108.8
P3 C9 H9A 108.8
B1 C9 H9B 108.8
P3 C9 H9B 108.8
H9A C9 H9B 107.7
C15 C10 C11 118.6(2)
C15 C10 P1 124.87(18)
C11 C10 P1 116.55(18)
C12 C11 C10 120.7(3)
C12 C11 H11 119.6
C10 C11 H11 119.6
C13 C12 C11 120.0(3)
C13 C12 H12 120.0
C11 C12 H12 120.0
C12 C13 C14 120.0(3)
C12 C13 H13 120.0
C14 C13 H13 120.0
C13 C14 C15 120.2(3)
C13 C14 H14 119.9
C15 C14 H14 119.9
C14 C15 C10 120.5(2)
C14 C15 H15 119.8
C10 C15 H15 119.8
C21 C16 C17 118.2(2)
C21 C16 P1 120.94(18)
C17 C16 P1 120.83(18)
C16 C17 C18 120.6(2)
C16 C17 H17 119.7
C18 C17 H17 119.7
C19 C18 C17 120.3(2)
C19 C18 H18 119.9
C17 C18 H18 119.9
C18 C19 C20 119.4(2)
C18 C19 H19 120.3
C20 C19 H19 120.3
C21 C20 C19 120.2(2)
C21 C20 H20 119.9
C19 C20 H20 119.9
C20 C21 C16 121.4(2)
C20 C21 H21 119.3
C16 C21 H21 119.3
C27 C22 C23 118.7(2)
C27 C22 P2 122.74(19)
C23 C22 P2 118.57(19)
C24 C23 C22 120.7(2)
C24 C23 H23 119.6
C22 C23 H23 119.6
C25 C24 C23 120.1(3)
C25 C24 H24 120.0
C23 C24 H24 120.0
C26 C25 C24 119.7(2)
C26 C25 H25 120.1
C24 C25 H25 120.1
C25 C26 C27 120.0(3)
C25 C26 H26 120.0
C27 C26 H26 120.0
C22 C27 C26 120.8(2)
C22 C27 H27 119.6
C26 C27 H27 119.6
C33 C28 C29 118.1(2)
C33 C28 P2 122.85(18)
C29 C28 P2 119.01(18)
C30 C29 C28 120.9(2)
C30 C29 H29 119.6
C28 C29 H29 119.6
C31 C30 C29 120.3(2)
C31 C30 H30 119.8
C29 C30 H30 119.8
C30 C31 C32 119.4(2)
C30 C31 H31 120.3
C32 C31 H31 120.3
C31 C32 C33 120.4(2)
C31 C32 H32 119.8
C33 C32 H32 119.8
C32 C33 C28 120.8(2)
C32 C33 H33 119.6
C28 C33 H33 119.6
C35 C34 C39 118.6(2)
C35 C34 P3 121.54(18)
C39 C34 P3 119.36(18)
C36 C35 C34 120.8(2)
C36 C35 H35 119.6
C34 C35 H35 119.6
C37 C36 C35 120.2(2)
C37 C36 H36 119.9
C35 C36 H36 119.9
C36 C37 C38 119.5(2)
C36 C37 H37 120.2
C38 C37 H37 120.2
C37 C38 C39 120.3(2)
C37 C38 H38 119.8
C39 C38 H38 119.8
C38 C39 C34 120.4(2)
C38 C39 H39 119.8
C34 C39 H39 119.8
C45 C40 C41 118.5(2)
C45 C40 P3 123.00(18)
C41 C40 P3 118.36(18)
C42 C41 C40 120.6(2)
C42 C41 H41 119.7
C40 C41 H41 119.7
C41 C42 C43 120.3(2)
C41 C42 H42 119.8
C43 C42 H42 119.8
C44 C43 C42 119.9(2)
C44 C43 H43 120.1
C42 C43 H43 120.1
C43 C44 C45 119.9(2)
C43 C44 H44 120.0
C45 C44 H44 120.0
C44 C45 C40 120.8(2)
C44 C45 H45 119.6
C40 C45 H45 119.6
N1 C46 C48 112.3(2)
N1 C46 C49 109.35(19)
C48 C46 C49 109.9(2)
N1 C46 C47 108.81(19)
C48 C46 C47 109.8(2)
C49 C46 C47 106.6(2)
C46 C47 C54 108.8(2)
C46 C47 H47A 109.9
C54 C47 H47A 109.9
C46 C47 H47B 109.9
C54 C47 H47B 109.9
H47A C47 H47B 108.3
C46 C48 C52 111.8(2)
C46 C48 H48A 109.3
C52 C48 H48A 109.3
C46 C48 H48B 109.3
C52 C48 H48B 109.3
H48A C48 H48B 107.9
C46 C49 C50 110.2(2)
C46 C49 H49A 109.6
C50 C49 H49A 109.6
C46 C49 H49B 109.6
C50 C49 H49B 109.6
H49A C49 H49B 108.1
C51 C50 C55 110.9(3)
C51 C50 C49 109.3(2)
C55 C50 C49 108.1(2)
C51 C50 H50 109.5
C55 C50 H50 109.5
C49 C50 H50 109.5
C50 C51 C52 111.5(2)
C50 C51 H51A 109.3
C52 C51 H51A 109.3
C50 C51 H51B 109.3
C52 C51 H51B 109.3
H51A C51 H51B 108.0
C53 C52 C51 109.0(3)
C53 C52 C48 106.8(3)
C51 C52 C48 106.8(3)
C53 C52 H52 111.3
C51 C52 H52 111.3
C48 C52 H52 111.3
C54 C53 C52 112.4(3)
C54 C53 H53A 109.1
C52 C53 H53A 109.1
C54 C53 H53B 109.1
C52 C53 H53B 109.1
H53A C53 H53B 107.9
C53 C54 C55 110.9(3)
C53 C54 C47 108.7(3)
C55 C54 C47 107.8(2)
C53 C54 H54 109.8
C55 C54 H54 109.8
C47 C54 H54 109.8
C50 C55 C54 110.9(2)
C50 C55 H55A 109.5
C54 C55 H55A 109.5
C50 C55 H55B 109.5
C54 C55 H55B 109.5
H55A C55 H55B 108.0

loop_
_geom_bond_atom_site_label_1
_geom_bond_atom_site_label_2
_geom_bond_distance
Fe1 N1 1.6410(19)
Fe1 P1 2.2174(7)
Fe1 P3 2.2626(7)
Fe1 P2 2.2829(7)
N1 C46 1.428(3)
P1 C7 1.818(2)
P1 C16 1.836(2)
P1 C10 1.837(2)
P2 C8 1.811(2)
P2 C28 1.839(2)
P2 C22 1.841(2)
P3 C9 1.804(2)
P3 C34 1.829(2)
P3 C40 1.833(2)
B1 C1 1.638(3)
B1 C8 1.657(3)
B1 C7 1.663(3)
B1 C9 1.669(3)
C1 C6 1.400(3)
C1 C2 1.404(3)
C2 C3 1.389(3)
C2 H2 0.9500
C3 C4 1.384(3)
C3 H3 0.9500
C4 C5 1.371(3)
C4 H4 0.9500
C5 C6 1.386(3)
C5 H5 0.9500
C6 H6 0.9500
C7 H7A 0.9900
C7 H7B 0.9900
C8 H8A 0.9900
C8 H8B 0.9900
C9 H9A 0.9900
C9 H9B 0.9900
C10 C15 1.386(3)
C10 C11 1.393(3)
C11 C12 1.387(4)
C11 H11 0.9500
C12 C13 1.368(4)
C12 H12 0.9500
C13 C14 1.383(4)
C13 H13 0.9500
C14 C15 1.384(3)
C14 H14 0.9500
C15 H15 0.9500
C16 C21 1.385(3)
C16 C17 1.389(3)
C17 C18 1.389(3)
C17 H17 0.9500
C18 C19 1.380(3)
C18 H18 0.9500
C19 C20 1.382(3)
C19 H19 0.9500
C20 C21 1.376(3)
C20 H20 0.9500
C21 H21 0.9500
C22 C27 1.378(3)
C22 C23 1.388(3)
C23 C24 1.383(3)
C23 H23 0.9500
C24 C25 1.381(4)
C24 H24 0.9500
C25 C26 1.376(4)
C25 H25 0.9500
C26 C27 1.391(3)
C26 H26 0.9500
C27 H27 0.9500
C28 C33 1.387(3)
C28 C29 1.389(3)
C29 C30 1.387(3)
C29 H29 0.9500
C30 C31 1.375(4)
C30 H30 0.9500
C31 C32 1.377(3)
C31 H31 0.9500
C32 C33 1.387(3)
C32 H32 0.9500
C33 H33 0.9500
C34 C35 1.388(3)
C34 C39 1.391(3)
C35 C36 1.385(3)
C35 H35 0.9500
C36 C37 1.382(3)
C36 H36 0.9500
C37 C38 1.382(3)
C37 H37 0.9500
C38 C39 1.389(4)
C38 H38 0.9500
C39 H39 0.9500
C40 C45 1.389(3)
C40 C41 1.391(3)
C41 C42 1.380(3)
C41 H41 0.9500
C42 C43 1.382(3)
C42 H42 0.9500
C43 C44 1.376(3)
C43 H43 0.9500
C44 C45 1.389(3)
C44 H44 0.9500
C45 H45 0.9500
C46 C48 1.500(4)
C46 C49 1.538(4)
C46 C47 1.556(4)
C47 C54 1.562(4)
C47 H47A 0.9900
C47 H47B 0.9900
C48 C52 1.562(4)
C48 H48A 0.9900
C48 H48B 0.9900
C49 C50 1.544(4)
C49 H49A 0.9900
C49 H49B 0.9900
C50 C51 1.483(4)
C50 C55 1.493(4)
C50 H50 1.0000
C51 C52 1.551(5)
C51 H51A 0.9900
C51 H51B 0.9900
C52 C53 1.512(5)
C52 H52 1.0000
C53 C54 1.495(5)
C53 H53A 0.9900
C53 H53B 0.9900
C54 C55 1.512(4)
C54 H54 1.0000
C55 H55A 0.9900
C55 H55B 0.9900
